data_7135186
loop_
_publ_author_name
'Nemichand, ?'
'Waghmode, Amol G.'
'Awchar, Vilas M.'
'Baskaran, Sundarababu'

_publ_section_title
;
 Oxidative cyclization of active methylene amides: efficient synthesis of
 functionalized 3-azabicyclo[<i>n</i>.1.0]alkanes.
;
_journal_name_full 'Chemical communications (Cambridge, England)'
_journal_paper_doi 10.1039/d5cc05248c
_journal_year 2025
_chemical_formula_sum 'C23 H23 Cl2 N O4'
_chemical_formula_weight 448.32
_space_group_crystal_system orthorhombic
_space_group_IT_number 61
_space_group_name_Hall '-P 2ac 2ab'
_space_group_name_H-M_alt 'P b c a'
_atom_sites_solution_hydrogens geom
_audit_creation_method SHELXL-2014/7
_audit_update_record
;
2025-05-29 deposited with the CCDC.	2025-11-17 downloaded from the CCDC.
;
_cell_angle_alpha 90
_cell_angle_beta 90
_cell_angle_gamma 90
_cell_formula_units_Z 8
_cell_length_a 14.2188(8)
_cell_length_b 10.3324(5)
_cell_length_c 29.7421(16)
_cell_measurement_reflns_used 4034
_cell_measurement_temperature 296(2)
_cell_measurement_theta_max 20.54
_cell_measurement_theta_min 2.74
_cell_volume 4369.5(4)
_computing_cell_refinement 'Bruker SAINT'
_computing_data_collection 'Bruker APEX2'
_computing_data_reduction 'Bruker SAINT'
_computing_molecular_graphics 'Bruker SHELXTL'
_computing_publication_material 'Bruker SHELXTL'
_computing_structure_refinement 'SHELXL-2014/7 (Sheldrick, 2014)'
_computing_structure_solution 'SHELXS-97 (Sheldrick 2008)'
_diffrn_ambient_temperature 296(2)
_diffrn_measured_fraction_theta_full 1.000
_diffrn_measured_fraction_theta_max 1.000
_diffrn_measurement_device_type 'Bruker APEX-II CCD'
_diffrn_measurement_method '\f and \w scans'
_diffrn_radiation_type MoK\a
_diffrn_radiation_wavelength 0.71073
_diffrn_reflns_av_R_equivalents 0.0526
_diffrn_reflns_av_unetI/netI 0.0394
_diffrn_reflns_Laue_measured_fraction_full 1.000
_diffrn_reflns_Laue_measured_fraction_max 1.000
_diffrn_reflns_limit_h_max 14
_diffrn_reflns_limit_h_min -16
_diffrn_reflns_limit_k_max 11
_diffrn_reflns_limit_k_min -12
_diffrn_reflns_limit_l_max 35
_diffrn_reflns_limit_l_min -35
_diffrn_reflns_number 24929
_diffrn_reflns_point_group_measured_fraction_full 1.000
_diffrn_reflns_point_group_measured_fraction_max 1.000
_diffrn_reflns_theta_full 25.000
_diffrn_reflns_theta_max 25.000
_diffrn_reflns_theta_min 1.369
_exptl_absorpt_coefficient_mu 0.327
_exptl_absorpt_correction_T_max 0.987
_exptl_absorpt_correction_T_min 0.911
_exptl_absorpt_correction_type multi-scan
_exptl_absorpt_process_details 'SADABS V2014/5(Bruker AXS.Inc)'
_exptl_crystal_colour colourless
_exptl_crystal_density_diffrn 1.363
_exptl_crystal_description Hexagonal
_exptl_crystal_F_000 1872
_exptl_crystal_size_max 0.290
_exptl_crystal_size_mid 0.160
_exptl_crystal_size_min 0.040
_refine_diff_density_max 0.330
_refine_diff_density_min -0.269
_refine_diff_density_rms 0.042
_refine_ls_extinction_coef 0.0009(3)
_refine_ls_extinction_expression Fc^*^=kFc[1+0.001xFc^2^\l^3^/sin(2\q)]^-1/4^
_refine_ls_extinction_method 'SHELXL-2014/7 (Sheldrick 2014'
_refine_ls_goodness_of_fit_ref 1.019
_refine_ls_hydrogen_treatment constr
_refine_ls_matrix_type full
_refine_ls_number_parameters 274
_refine_ls_number_reflns 3840
_refine_ls_number_restraints 0
_refine_ls_restrained_S_all 1.019
_refine_ls_R_factor_all 0.0860
_refine_ls_R_factor_gt 0.0465
_refine_ls_shift/su_max 0.001
_refine_ls_shift/su_mean 0.000
_refine_ls_structure_factor_coef Fsqd
_refine_ls_weighting_details 'w=1/[\s^2^(Fo^2^)+(0.0470P)^2^+2.3172P] where P=(Fo^2^+2Fc^2^)/3'
_refine_ls_weighting_scheme calc
_refine_ls_wR_factor_gt 0.1042
_refine_ls_wR_factor_ref 0.1240
_reflns_Friedel_coverage 0.000
_reflns_number_gt 2426
_reflns_number_total 3840
_reflns_threshold_expression 'I > 2\s(I)'
_cod_data_source_file d5cc05248c2.cif
_cod_data_source_block 531
_cod_database_code 7135186
_shelx_shelxl_version_number 2014/7
_shelx_space_group_comment
; 
The symmetry employed for this shelxl refinement is uniquely defined 
by the following loop, which should always be used as a source of 
symmetry information in preference to the above space-group names. 
They are only intended as comments. 
;
_shelx_estimated_absorpt_t_min 0.911
_shelx_estimated_absorpt_t_max 0.987

loop_
_space_group_symop_operation_xyz
'x, y, z'
'-x+1/2, -y, z+1/2'
'-x, y+1/2, -z+1/2'
'x+1/2, -y+1/2, -z'
'-x, -y, -z'
'x-1/2, y, -z-1/2'
'x, -y-1/2, z-1/2'
'-x-1/2, y-1/2, z'

loop_
_atom_site_label
_atom_site_type_symbol
_atom_site_fract_x
_atom_site_fract_y
_atom_site_fract_z
_atom_site_U_iso_or_equiv
_atom_site_adp_type
_atom_site_occupancy
_atom_site_site_symmetry_order
_atom_site_calc_flag
_atom_site_refinement_flags_posn
_atom_site_refinement_flags_adp
_atom_site_refinement_flags_occupancy
_atom_site_disorder_assembly
_atom_site_disorder_group
C1 C 0.91634(19) 0.2872(3) 0.37613(9) 0.0454(7) Uani 1 1 d . . . . .
H1 H 0.8815 0.2127 0.3816 0.054 Uiso 1 1 calc R U . . .
C2 C 0.9733(2) 0.2936(3) 0.33854(9) 0.0471(7) Uani 1 1 d . . . . .
C3 C 1.0260(2) 0.4039(3) 0.33069(10) 0.0535(8) Uani 1 1 d . . . . .
C4 C 1.0236(2) 0.5049(3) 0.36057(11) 0.0640(9) Uani 1 1 d . . . . .
H4 H 1.0609 0.5775 0.3558 0.077 Uiso 1 1 calc R U . . .
C5 C 0.9654(2) 0.4983(3) 0.39791(11) 0.0581(8) Uani 1 1 d . . . . .
H5 H 0.9633 0.5675 0.4179 0.070 Uiso 1 1 calc R U . . .
C6 C 0.91048(19) 0.3901(3) 0.40576(9) 0.0447(7) Uani 1 1 d . . . . .
C7 C 0.84878(18) 0.3844(3) 0.44647(9) 0.0438(7) Uani 1 1 d . . . . .
C8 C 0.88388(19) 0.2983(3) 0.48368(9) 0.0553(8) Uani 1 1 d . . . . .
H8A H 0.9466 0.3259 0.4923 0.066 Uiso 1 1 calc R U . . .
H8B H 0.8884 0.2103 0.4725 0.066 Uiso 1 1 calc R U . . .
C9 C 0.82129(19) 0.2999(3) 0.52479(10) 0.0546(8) Uani 1 1 d . . . . .
H9A H 0.8424 0.2338 0.5457 0.065 Uiso 1 1 calc R U . . .
H9B H 0.8270 0.3831 0.5396 0.065 Uiso 1 1 calc R U . . .
C10 C 0.6817(2) 0.3138(2) 0.47467(9) 0.0418(7) Uani 1 1 d . . . . .
C11 C 0.74142(18) 0.3822(2) 0.44091(9) 0.0402(6) Uani 1 1 d . . . . .
C12 C 0.7917(2) 0.5020(3) 0.45769(11) 0.0543(8) Uani 1 1 d . . . . .
H12A H 0.7958 0.5755 0.4375 0.065 Uiso 1 1 calc R U . . .
H12B H 0.7846 0.5243 0.4892 0.065 Uiso 1 1 calc R U . . .
C13 C 0.6629(2) 0.2398(3) 0.55181(9) 0.0515(8) Uani 1 1 d . . . . .
H13A H 0.6928 0.1700 0.5683 0.062 Uiso 1 1 calc R U . . .
H13B H 0.6031 0.2082 0.5406 0.062 Uiso 1 1 calc R U . . .
C14 C 0.64609(19) 0.3522(3) 0.58295(9) 0.0448(7) Uani 1 1 d . . . . .
C15 C 0.6979(2) 0.3680(3) 0.62164(10) 0.0563(8) Uani 1 1 d . . . . .
H15 H 0.7422 0.3055 0.6293 0.068 Uiso 1 1 calc R U . . .
C16 C 0.6862(2) 0.4738(3) 0.64949(10) 0.0601(9) Uani 1 1 d . . . . .
H16 H 0.7224 0.4826 0.6754 0.072 Uiso 1 1 calc R U . . .
C17 C 0.6203(2) 0.5661(3) 0.63845(11) 0.0539(8) Uani 1 1 d . . . . .
C18 C 0.5677(2) 0.5529(3) 0.59971(11) 0.0549(8) Uani 1 1 d . . . . .
H18 H 0.5234 0.6155 0.5922 0.066 Uiso 1 1 calc R U . . .
C19 C 0.5805(2) 0.4477(3) 0.57230(10) 0.0507(8) Uani 1 1 d . . . . .
H19 H 0.5450 0.4400 0.5462 0.061 Uiso 1 1 calc R U . . .
C20 C 0.6420(3) 0.6816(4) 0.70692(12) 0.0983(14) Uani 1 1 d . . . . .
H20A H 0.6269 0.6043 0.7233 0.147 Uiso 1 1 calc R U . . .
H20B H 0.6171 0.7554 0.7225 0.147 Uiso 1 1 calc R U . . .
H20C H 0.7091 0.6898 0.7045 0.147 Uiso 1 1 calc R U . . .
C21 C 0.70088(19) 0.3911(3) 0.39468(10) 0.0469(7) Uani 1 1 d . . . . .
C22 C 0.6518(3) 0.2751(4) 0.33021(11) 0.0846(12) Uani 1 1 d . . . . .
H22A H 0.5839 0.2663 0.3311 0.101 Uiso 1 1 calc R U . . .
H22B H 0.6666 0.3566 0.3157 0.101 Uiso 1 1 calc R U . . .
C23 C 0.6907(4) 0.1722(6) 0.30501(14) 0.141(2) Uani 1 1 d . . . . .
H23A H 0.7558 0.1897 0.2990 0.211 Uiso 1 1 calc R U . . .
H23B H 0.6573 0.1638 0.2771 0.211 Uiso 1 1 calc R U . . .
H23C H 0.6853 0.0931 0.3218 0.211 Uiso 1 1 calc R U . . .
Cl1 Cl 0.97654(6) 0.16416(8) 0.30208(3) 0.0659(3) Uani 1 1 d . . . . .
Cl2 Cl 1.09313(6) 0.41870(10) 0.28223(3) 0.0838(3) Uani 1 1 d . . . . .
N1 N 0.72282(15) 0.2769(2) 0.51367(7) 0.0429(6) Uani 1 1 d . . . . .
O1 O 0.59800(13) 0.2955(2) 0.46707(7) 0.0574(6) Uani 1 1 d . . . . .
O2 O 0.68468(19) 0.4900(2) 0.37574(8) 0.0867(8) Uani 1 1 d . . . . .
O3 O 0.68840(15) 0.2762(2) 0.37599(7) 0.0613(6) Uani 1 1 d . . . . .
O4 O 0.60251(16) 0.6748(2) 0.66361(8) 0.0747(7) Uani 1 1 d . . . . .

loop_
_atom_site_aniso_label
_atom_site_aniso_U_11
_atom_site_aniso_U_22
_atom_site_aniso_U_33
_atom_site_aniso_U_23
_atom_site_aniso_U_13
_atom_site_aniso_U_12
C1 0.0451(17) 0.0441(16) 0.0471(17) 0.0021(14) -0.0024(14) 0.0026(13)
C2 0.0423(16) 0.0542(18) 0.0449(17) 0.0011(14) -0.0027(14) 0.0114(14)
C3 0.0406(17) 0.070(2) 0.0497(19) 0.0068(17) 0.0036(15) 0.0013(16)
C4 0.0510(19) 0.067(2) 0.074(2) 0.0002(19) 0.0052(18) -0.0144(17)
C5 0.0551(19) 0.058(2) 0.061(2) -0.0100(16) 0.0072(17) -0.0103(16)
C6 0.0382(16) 0.0480(17) 0.0478(18) -0.0006(14) -0.0024(14) -0.0005(14)
C7 0.0398(16) 0.0425(16) 0.0492(17) -0.0070(14) -0.0002(14) 0.0002(13)
C8 0.0386(17) 0.078(2) 0.0496(18) -0.0047(16) -0.0030(14) 0.0073(15)
C9 0.0435(17) 0.073(2) 0.0475(18) -0.0035(16) -0.0055(14) 0.0036(15)
C10 0.0473(18) 0.0355(15) 0.0425(17) -0.0025(13) -0.0008(14) 0.0061(13)
C11 0.0409(15) 0.0337(14) 0.0461(17) -0.0004(12) 0.0020(14) 0.0046(12)
C12 0.0624(19) 0.0386(16) 0.062(2) -0.0087(14) 0.0113(16) -0.0040(14)
C13 0.0571(18) 0.0504(18) 0.0469(17) 0.0048(15) 0.0017(15) -0.0063(14)
C14 0.0405(16) 0.0535(18) 0.0403(16) 0.0050(14) 0.0049(14) -0.0032(14)
C15 0.0525(19) 0.070(2) 0.0462(18) 0.0020(16) -0.0016(16) 0.0173(16)
C16 0.057(2) 0.080(2) 0.0435(18) -0.0076(17) -0.0029(15) 0.0123(18)
C17 0.0437(18) 0.062(2) 0.056(2) -0.0042(16) 0.0162(16) 0.0031(15)
C18 0.0405(17) 0.062(2) 0.062(2) 0.0096(17) 0.0060(16) 0.0088(15)
C19 0.0408(17) 0.0616(19) 0.0497(18) 0.0057(16) -0.0019(14) -0.0021(15)
C20 0.125(4) 0.108(3) 0.062(3) -0.033(2) 0.012(3) 0.023(3)
C21 0.0423(16) 0.0462(18) 0.0523(18) 0.0114(16) 0.0036(14) 0.0092(14)
C22 0.102(3) 0.097(3) 0.055(2) -0.001(2) -0.035(2) 0.008(2)
C23 0.138(4) 0.227(7) 0.057(3) -0.036(3) -0.025(3) 0.064(4)
Cl1 0.0767(6) 0.0678(5) 0.0533(5) -0.0089(4) 0.0028(4) 0.0149(4)
Cl2 0.0706(6) 0.1131(8) 0.0678(6) 0.0066(5) 0.0235(5) -0.0084(5)
N1 0.0438(14) 0.0444(13) 0.0405(14) -0.0037(11) 0.0007(11) 0.0001(10)
O1 0.0388(12) 0.0753(15) 0.0582(13) 0.0079(11) -0.0029(10) -0.0048(10)
O2 0.119(2) 0.0584(16) 0.0828(18) 0.0263(13) -0.0208(15) 0.0140(14)
O3 0.0790(16) 0.0536(13) 0.0512(13) 0.0022(10) -0.0200(11) 0.0021(11)
O4 0.0744(16) 0.0741(16) 0.0758(17) -0.0185(13) 0.0074(13) 0.0162(12)

loop_
_atom_type_symbol
_atom_type_description
_atom_type_scat_dispersion_real
_atom_type_scat_dispersion_imag
_atom_type_scat_source
C C 0.0033 0.0016 'International Tables Vol C Tables 4.2.6.8 and 6.1.1.4'
H H 0.0000 0.0000 'International Tables Vol C Tables 4.2.6.8 and 6.1.1.4'
N N 0.0061 0.0033 'International Tables Vol C Tables 4.2.6.8 and 6.1.1.4'
O O 0.0106 0.0060 'International Tables Vol C Tables 4.2.6.8 and 6.1.1.4'
Cl Cl 0.1484 0.1585 'International Tables Vol C Tables 4.2.6.8 and 6.1.1.4'

loop_
_geom_angle_atom_site_label_1
_geom_angle_atom_site_label_2
_geom_angle_atom_site_label_3
_geom_angle
_geom_angle_site_symmetry_1
_geom_angle_site_symmetry_3
_geom_angle_publ_flag
C2 C1 C6 120.9(3) . . ?
C2 C1 H1 119.5 . . ?
C6 C1 H1 119.5 . . ?
C1 C2 C3 119.6(3) . . ?
C1 C2 Cl1 119.2(2) . . ?
C3 C2 Cl1 121.3(2) . . ?
C4 C3 C2 120.3(3) . . ?
C4 C3 Cl2 119.0(2) . . ?
C2 C3 Cl2 120.7(2) . . ?
C3 C4 C5 119.8(3) . . ?
C3 C4 H4 120.1 . . ?
C5 C4 H4 120.1 . . ?
C6 C5 C4 120.8(3) . . ?
C6 C5 H5 119.6 . . ?
C4 C5 H5 119.6 . . ?
C1 C6 C5 118.6(3) . . ?
C1 C6 C7 121.4(2) . . ?
C5 C6 C7 119.9(3) . . ?
C6 C7 C12 117.8(2) . . ?
C6 C7 C8 115.1(2) . . ?
C12 C7 C8 119.7(2) . . ?
C6 C7 C11 119.7(2) . . ?
C12 C7 C11 59.83(17) . . ?
C8 C7 C11 113.6(2) . . ?
C7 C8 C9 113.1(2) . . ?
C7 C8 H8A 109.0 . . ?
C9 C8 H8A 109.0 . . ?
C7 C8 H8B 109.0 . . ?
C9 C8 H8B 109.0 . . ?
H8A C8 H8B 107.8 . . ?
N1 C9 C8 112.3(2) . . ?
N1 C9 H9A 109.1 . . ?
C8 C9 H9A 109.1 . . ?
N1 C9 H9B 109.1 . . ?
C8 C9 H9B 109.1 . . ?
H9A C9 H9B 107.9 . . ?
O1 C10 N1 122.3(3) . . ?
O1 C10 C11 120.1(3) . . ?
N1 C10 C11 117.6(2) . . ?
C10 C11 C21 115.4(2) . . ?
C10 C11 C12 115.7(2) . . ?
C21 C11 C12 115.8(2) . . ?
C10 C11 C7 120.0(2) . . ?
C21 C11 C7 118.8(2) . . ?
C12 C11 C7 58.88(17) . . ?
C7 C12 C11 61.29(17) . . ?
C7 C12 H12A 117.6 . . ?
C11 C12 H12A 117.6 . . ?
C7 C12 H12B 117.6 . . ?
C11 C12 H12B 117.6 . . ?
H12A C12 H12B 114.7 . . ?
N1 C13 C14 111.4(2) . . ?
N1 C13 H13A 109.3 . . ?
C14 C13 H13A 109.3 . . ?
N1 C13 H13B 109.3 . . ?
C14 C13 H13B 109.3 . . ?
H13A C13 H13B 108.0 . . ?
C15 C14 C19 117.7(3) . . ?
C15 C14 C13 121.4(3) . . ?
C19 C14 C13 120.9(3) . . ?
C14 C15 C16 122.0(3) . . ?
C14 C15 H15 119.0 . . ?
C16 C15 H15 119.0 . . ?
C17 C16 C15 119.2(3) . . ?
C17 C16 H16 120.4 . . ?
C15 C16 H16 120.4 . . ?
O4 C17 C16 124.2(3) . . ?
O4 C17 C18 115.8(3) . . ?
C16 C17 C18 120.0(3) . . ?
C19 C18 C17 120.1(3) . . ?
C19 C18 H18 119.9 . . ?
C17 C18 H18 119.9 . . ?
C18 C19 C14 121.0(3) . . ?
C18 C19 H19 119.5 . . ?
C14 C19 H19 119.5 . . ?
O4 C20 H20A 109.5 . . ?
O4 C20 H20B 109.5 . . ?
H20A C20 H20B 109.5 . . ?
O4 C20 H20C 109.5 . . ?
H20A C20 H20C 109.5 . . ?
H20B C20 H20C 109.5 . . ?
O2 C21 O3 123.1(3) . . ?
O2 C21 C11 124.3(3) . . ?
O3 C21 C11 112.6(2) . . ?
C23 C22 O3 111.2(3) . . ?
C23 C22 H22A 109.4 . . ?
O3 C22 H22A 109.4 . . ?
C23 C22 H22B 109.4 . . ?
O3 C22 H22B 109.4 . . ?
H22A C22 H22B 108.0 . . ?
C22 C23 H23A 109.5 . . ?
C22 C23 H23B 109.5 . . ?
H23A C23 H23B 109.5 . . ?
C22 C23 H23C 109.5 . . ?
H23A C23 H23C 109.5 . . ?
H23B C23 H23C 109.5 . . ?
C10 N1 C9 124.3(2) . . ?
C10 N1 C13 119.0(2) . . ?
C9 N1 C13 115.1(2) . . ?
C21 O3 C22 116.6(2) . . ?
C17 O4 C20 117.8(3) . . ?

loop_
_geom_bond_atom_site_label_1
_geom_bond_atom_site_label_2
_geom_bond_distance
_geom_bond_site_symmetry_2
_geom_bond_publ_flag
C1 C2 1.382(4) . ?
C1 C6 1.383(4) . ?
C1 H1 0.9300 . ?
C2 C3 1.383(4) . ?
C2 Cl1 1.723(3) . ?
C3 C4 1.371(4) . ?
C3 Cl2 1.736(3) . ?
C4 C5 1.387(4) . ?
C4 H4 0.9300 . ?
C5 C6 1.384(4) . ?
C5 H5 0.9300 . ?
C6 C7 1.497(4) . ?
C7 C12 1.499(4) . ?
C7 C8 1.505(4) . ?
C7 C11 1.536(4) . ?
C8 C9 1.512(4) . ?
C8 H8A 0.9700 . ?
C8 H8B 0.9700 . ?
C9 N1 1.458(3) . ?
C9 H9A 0.9700 . ?
C9 H9B 0.9700 . ?
C10 O1 1.226(3) . ?
C10 N1 1.354(3) . ?
C10 C11 1.493(4) . ?
C11 C21 1.494(4) . ?
C11 C12 1.514(4) . ?
C12 H12A 0.9700 . ?
C12 H12B 0.9700 . ?
C13 N1 1.470(3) . ?
C13 C14 1.505(4) . ?
C13 H13A 0.9700 . ?
C13 H13B 0.9700 . ?
C14 C15 1.376(4) . ?
C14 C19 1.394(4) . ?
C15 C16 1.382(4) . ?
C15 H15 0.9300 . ?
C16 C17 1.376(4) . ?
C16 H16 0.9300 . ?
C17 O4 1.374(3) . ?
C17 C18 1.381(4) . ?
C18 C19 1.371(4) . ?
C18 H18 0.9300 . ?
C19 H19 0.9300 . ?
C20 O4 1.407(4) . ?
C20 H20A 0.9600 . ?
C20 H20B 0.9600 . ?
C20 H20C 0.9600 . ?
C21 O2 1.190(3) . ?
C21 O3 1.323(3) . ?
C22 C23 1.414(5) . ?
C22 O3 1.458(3) . ?
C22 H22A 0.9700 . ?
C22 H22B 0.9700 . ?
C23 H23A 0.9600 . ?
C23 H23B 0.9600 . ?
C23 H23C 0.9600 . ?

loop_
_geom_torsion_atom_site_label_1
_geom_torsion_atom_site_label_2
_geom_torsion_atom_site_label_3
_geom_torsion_atom_site_label_4
_geom_torsion
_geom_torsion_site_symmetry_1
_geom_torsion_site_symmetry_2
_geom_torsion_site_symmetry_3
_geom_torsion_site_symmetry_4
_geom_torsion_publ_flag
C6 C1 C2 C3 0.7(4) . . . . ?
C6 C1 C2 Cl1 -178.8(2) . . . . ?
C1 C2 C3 C4 1.7(4) . . . . ?
Cl1 C2 C3 C4 -178.9(2) . . . . ?
C1 C2 C3 Cl2 -176.4(2) . . . . ?
Cl1 C2 C3 Cl2 3.1(4) . . . . ?
C2 C3 C4 C5 -2.5(5) . . . . ?
Cl2 C3 C4 C5 175.6(2) . . . . ?
C3 C4 C5 C6 0.9(5) . . . . ?
C2 C1 C6 C5 -2.2(4) . . . . ?
C2 C1 C6 C7 179.8(2) . . . . ?
C4 C5 C6 C1 1.4(4) . . . . ?
C4 C5 C6 C7 179.4(3) . . . . ?
C1 C6 C7 C12 -137.3(3) . . . . ?
C5 C6 C7 C12 44.8(4) . . . . ?
C1 C6 C7 C8 73.0(3) . . . . ?
C5 C6 C7 C8 -105.0(3) . . . . ?
C1 C6 C7 C11 -68.0(3) . . . . ?
C5 C6 C7 C11 114.1(3) . . . . ?
C6 C7 C8 C9 177.7(2) . . . . ?
C12 C7 C8 C9 28.6(4) . . . . ?
C11 C7 C8 C9 -39.0(3) . . . . ?
C7 C8 C9 N1 50.7(3) . . . . ?
O1 C10 C11 C21 -16.6(4) . . . . ?
N1 C10 C11 C21 165.2(2) . . . . ?
O1 C10 C11 C12 123.3(3) . . . . ?
N1 C10 C11 C12 -55.0(3) . . . . ?
O1 C10 C11 C7 -169.3(2) . . . . ?
N1 C10 C11 C7 12.4(3) . . . . ?
C6 C7 C11 C10 149.5(2) . . . . ?
C12 C7 C11 C10 -103.7(3) . . . . ?
C8 C7 C11 C10 8.0(3) . . . . ?
C6 C7 C11 C21 -2.3(4) . . . . ?
C12 C7 C11 C21 104.4(3) . . . . ?
C8 C7 C11 C21 -143.8(3) . . . . ?
C6 C7 C11 C12 -106.7(3) . . . . ?
C8 C7 C11 C12 111.8(3) . . . . ?
C6 C7 C12 C11 110.0(3) . . . . ?
C8 C7 C12 C11 -101.7(3) . . . . ?
C10 C11 C12 C7 110.9(3) . . . . ?
C21 C11 C12 C7 -109.5(3) . . . . ?
N1 C13 C14 C15 -98.2(3) . . . . ?
N1 C13 C14 C19 78.4(3) . . . . ?
C19 C14 C15 C16 0.2(4) . . . . ?
C13 C14 C15 C16 177.0(3) . . . . ?
C14 C15 C16 C17 0.4(5) . . . . ?
C15 C16 C17 O4 179.8(3) . . . . ?
C15 C16 C17 C18 -0.7(5) . . . . ?
O4 C17 C18 C19 179.8(3) . . . . ?
C16 C17 C18 C19 0.3(4) . . . . ?
C17 C18 C19 C14 0.4(4) . . . . ?
C15 C14 C19 C18 -0.6(4) . . . . ?
C13 C14 C19 C18 -177.4(3) . . . . ?
C10 C11 C21 O2 120.1(3) . . . . ?
C12 C11 C21 O2 -19.7(4) . . . . ?
C7 C11 C21 O2 -86.8(4) . . . . ?
C10 C11 C21 O3 -62.6(3) . . . . ?
C12 C11 C21 O3 157.6(2) . . . . ?
C7 C11 C21 O3 90.5(3) . . . . ?
O1 C10 N1 C9 -178.1(3) . . . . ?
C11 C10 N1 C9 0.1(4) . . . . ?
O1 C10 N1 C13 -13.4(4) . . . . ?
C11 C10 N1 C13 164.8(2) . . . . ?
C8 C9 N1 C10 -31.8(4) . . . . ?
C8 C9 N1 C13 163.0(2) . . . . ?
C14 C13 N1 C10 -94.5(3) . . . . ?
C14 C13 N1 C9 71.5(3) . . . . ?
O2 C21 O3 C22 -0.8(4) . . . . ?
C11 C21 O3 C22 -178.2(3) . . . . ?
C23 C22 O3 C21 145.1(4) . . . . ?
C16 C17 O4 C20 -11.3(5) . . . . ?
C18 C17 O4 C20 169.2(3) . . . . ?
